data_4003841
loop_
_publ_author_name
'Varela, Aurea'
'G\'omez-Recio, Isabel'
'Serrador, Laura'
'Hernando, Mar\'ia'
'Matesanz, Emilio'
'Torres-Pardo, Almudena'
'Fern\'andez-D\'iaz, Mar\'ia Teresa'
'Mart\'inez, Jose L.'
'Gonell, Francisco'
'Rousse, Gwenaelle'
'Sanchez, Cl\'ement'
'Laberty-Robert, Christel'
'Portehault, David'
'Gonz\'alez-Calbet, Jos\'e M.'
'Parras, Marina'

_publ_section_title
;
 Hydroxyapatites as Versatile Inorganic Hosts of Unusual Pentavalent
 Manganese Cations
;
_journal_issue 24
_journal_name_full 'Chemistry of Materials'
_journal_page_first 10584
_journal_page_last 10593
_journal_paper_doi 10.1021/acs.chemmater.0c03673
_journal_volume 32
_journal_year 2020
_chemical_formula_structural Sr5(Mn0.942Si0.058O4)3F0.83
_chemical_formula_sum 'F0.83 Mn2.826 O12 Si0.174 Sr5'
_chemical_formula_weight 805.92
_space_group_IT_number 176
_space_group_name_Hall '-P 6c'
_space_group_name_H-M_alt 'P 63/m'
_symmetry_cell_setting hexagonal
_symmetry_space_group_name_Hall '-P 6c'
_symmetry_space_group_name_H-M 'P 63/m'
_cell_angle_alpha 90.0000
_cell_angle_beta 90.0000
_cell_angle_gamma 120.000
_cell_formula_units_Z 2
_cell_length_a 9.90213(11)
_cell_length_b 9.90213(11)
_cell_length_c 7.44471(10)
_cell_measurement_temperature 300
_cell_volume 632.173(13)
_computing_structure_refinement FULLPROF
_diffrn_ambient_temperature 300
_diffrn_measurement_device_type 'High-resolution two-axis diffractometer'
_diffrn_radiation_monochromator Ge[115]
_diffrn_radiation_type neutron
_diffrn_radiation_wavelength 1.59400
_diffrn_source 'nuclear reactor'
_diffrn_source_type 'D2B Institute Laue Langevin'
_exptl_crystal_density_diffrn 4.224
_exptl_crystal_description prism
_pd_char_colour green
_pd_instr_location ' 'Institute Laue Langevin, Grenoble (France)''
_pd_meas_2theta_range_inc 0.050018
_pd_meas_2theta_range_max 159.95000
_pd_meas_2theta_range_min 0.05000
_pd_meas_number_of_points 3199
_pd_proc_2theta_range_inc 0.050018
_pd_proc_2theta_range_max 159.9446
_pd_proc_2theta_range_min 0.0446
_pd_proc_ls_pref_orient_corr ' ?'
_pd_proc_ls_prof_R_factor 1.6430
_pd_proc_ls_prof_wR_expected 1.1242
_pd_proc_ls_prof_wR_factor 2.2691
_pd_proc_wavelength 1.594000
_pd_spec_mounting ' ?'
_pd_spec_mount_mode transmission
_pd_spec_shape cylinder
_refine_ls_goodness_of_fit_all 2.0
_refine_ls_number_parameters 27
_refine_ls_number_reflns 477
_refine_ls_number_restraints 0
_refine_ls_R_I_factor 2.3994
_cod_data_source_file cm0c03673_si_003.cif
_cod_data_source_block FApMnSi
_cod_depositor_comments
;
The following automatic conversions were performed:

data item '_symmetry_cell_setting' value 'Hexagonal' was changed to
'hexagonal' in accordance with the
/home/data/users/saulius/crontab/automatic-downloads/rss-feeds/ACS/lib/dictionaries/cif_core.dic
dictionary named 'cif_core.dic' version 2.4.2 last updated on
2011-04-26.

Automatic conversion script
Id: cif_fix_values 7556 2019-12-06 15:28:31Z antanas 

 Adding full bibliography for 4003840--4003843.cif.
;
_cod_database_code 4003841
_pd_proc_ls_prof_cr_factor 5.8795
_pd_proc_ls_prof_cwr_factor 6.6072
_pd_proc_ls_prof_cwr_expected 3.2733
_pd_proc_ls_prof_chi2 4.0743
_pd_proc_ls_prof_echi2 4.0743

loop_
_symmetry_equiv_pos_as_xyz
x,y,z
x-y,x,z+1/2
-y,x-y,z
-x,-y,z+1/2
-x+y,-x,z
y,-x+y,z+1/2
-x,-y,-z
-x+y,-x,-z+1/2
y,-x+y,-z
x,y,-z+1/2
x-y,x,-z
-y,x-y,-z+1/2

loop_
_atom_site_label
_atom_site_fract_x
_atom_site_fract_y
_atom_site_fract_z
_atom_site_U_iso_or_equiv
_atom_site_occupancy
_atom_site_adp_type
_atom_site_type_symbol
Sr1 0.33333 0.66666 -0.0002(3) 0.0172(5) 1.00000 Uiso Sr
Sr2 0.2384(3) 0.9863(3) 0.25000 0.0225(4) 1.00000 Uiso Sr
Mn 0.3996(4) 0.3663(4) 0.25000 0.0148(11) 0.942(3) Uiso Mn
Si 0.3996(4) 0.3663(4) 0.25000 0.0148(11) 0.058(3) Uiso Si
O1 0.3235(3) 0.4852(3) 0.25000 0.0246(6) 1.00000 Uiso O
O2 0.5865(3) 0.4687(3) 0.25000 0.0251(6) 1.00000 Uiso O
O3 0.3443(2) 0.2496(2) 0.07161(18) 0.0313(5) 1.00000 Uiso O
F 0.00000 0.00000 0.25000 0.0316(16) 0.825(10) Uiso F

loop_
_atom_type_symbol
_atom_type_scat_length_neutron
_atom_type_scat_source
F 0.56540 V.F._Sears_Neutron_News_3_26_(1992)
Sr 0.70200 V.F._Sears_Neutron_News_3_26_(1992)
Mn -0.37300 V.F._Sears_Neutron_News_3_26_(1992)
Si 0.41490 V.F._Sears_Neutron_News_3_26_(1992)
O 0.58030 V.F._Sears_Neutron_News_3_26_(1992)

loop_
_geom_angle_atom_site_label_1
_geom_angle_atom_site_label_2
_geom_angle_atom_site_label_3
_geom_angle
_geom_angle_site_symmetry_1
_geom_angle_site_symmetry_3
_geom_angle_publ_flag
O1 Sr2 O2 100.38(16) 5_565 3_665 ?
O1 Sr2 O3 148.29(18) 5_565 1_565 ?
O1 Sr2 O3 71.44(11) 5_565 6_565 ?
O1 Sr2 O3 71.44(11) 5_565 9_565 ?
O1 Sr2 O3 148.29(18) 5_565 10_565 ?
O1 Sr2 F 109.02(18) 5_565 1_565 ?
O2 Sr2 O3 72.67(15) 3_665 1_565 ?
O2 Sr2 O3 86.70(12) 3_665 6_565 ?
O2 Sr2 O3 86.70(12) 3_665 9_565 ?
O2 Sr2 O3 72.67(15) 3_665 10_565 ?
O2 Sr2 F 150.60(18) 3_665 1_565 ?
O3 Sr2 O3 136.75(12) 1_565 6_565 ?
O3 Sr2 O3 77.23(11) 1_565 9_565 ?
O3 Sr2 O3 60.61(10) 1_565 10_565 ?
O3 Sr2 F 82.06(11) 1_565 1_565 ?
O3 Sr2 O3 140.36(10) 6_565 9_565 ?
O3 Sr2 O3 77.23(11) 6_565 10_565 ?
O3 Sr2 F 102.36(12) 6_565 1_565 ?
O3 Sr2 O3 136.75(12) 9_565 10_565 ?
O3 Sr2 F 102.36(12) 9_565 1_565 ?
O3 Sr2 F 82.06(11) 10_565 1_565 ?
O1 Sr1 O1 72.74(12) 1_555 3_665 ?
O1 Sr1 O1 72.75(16) 1_555 5_565 ?
O1 Sr1 O2 124.19(14) 1_555 2_554 ?
O1 Sr1 O2 94.13(9) 1_555 4_664 ?
O1 Sr1 O2 155.30(14) 1_555 6_564 ?
O1 Sr1 O3 89.10(10) 1_555 7_665 ?
O1 Sr1 O3 140.88(17) 1_555 9_565 ?
O1 Sr1 O3 68.80(9) 1_555 11_555 ?
O1 Sr1 O1 72.74(13) 3_665 5_565 ?
O1 Sr1 O2 155.30(12) 3_665 2_554 ?
O1 Sr1 O2 124.19(12) 3_665 4_664 ?
O1 Sr1 O2 94.12(8) 3_665 6_564 ?
O1 Sr1 O3 68.80(9) 3_665 7_665 ?
O1 Sr1 O3 89.10(12) 3_665 9_565 ?
O1 Sr1 O3 140.88(11) 3_665 11_555 ?
O1 Sr1 O2 94.13(9) 5_565 2_554 ?
O1 Sr1 O2 155.30(18) 5_565 4_664 ?
O1 Sr1 O2 124.18(11) 5_565 6_564 ?
O1 Sr1 O3 140.88(15) 5_565 7_665 ?
O1 Sr1 O3 68.80(10) 5_565 9_565 ?
O1 Sr1 O3 89.10(11) 5_565 11_555 ?
O2 Sr1 O2 75.73(16) 2_554 4_664 ?
O2 Sr1 O2 75.73(11) 2_554 6_564 ?
O2 Sr1 O3 124.26(14) 2_554 7_665 ?
O2 Sr1 O3 66.44(10) 2_554 9_565 ?
O2 Sr1 O3 56.71(9) 2_554 11_555 ?
O2 Sr1 O2 75.73(14) 4_664 6_564 ?
O2 Sr1 O3 56.71(9) 4_664 7_665 ?
O2 Sr1 O3 124.26(17) 4_664 9_565 ?
O2 Sr1 O3 66.44(9) 4_664 11_555 ?
O2 Sr1 O3 66.43(11) 6_564 7_665 ?
O2 Sr1 O3 56.71(10) 6_564 9_565 ?
O2 Sr1 O3 124.27(11) 6_564 11_555 ?
O3 Sr1 O3 116.75(13) 7_665 9_565 ?
O3 Sr1 O3 116.76(9) 7_665 11_555 ?
O3 Sr1 O3 116.76(11) 9_565 11_555 ?
O1 Mn O2 109.6(4) 1_555 1_555 ?
O1 Mn O3 112.2(3) 1_555 1_555 ?
O1 Mn O3 112.2(3) 1_555 10_555 ?
O2 Mn O3 108.3(2) 1_555 1_555 ?
O2 Mn O3 108.3(2) 1_555 10_555 ?
O3 Mn O3 105.98(16) 1_555 10_555 ?
O1 Si O2 109.6(4) 1_555 1_555 ?
O1 Si O3 112.2(3) 1_555 1_555 ?
O1 Si O3 112.2(3) 1_555 10_555 ?
O2 Si O3 108.3(2) 1_555 1_555 ?
O2 Si O3 108.3(2) 1_555 10_555 ?
O3 Si O3 105.98(16) 1_555 10_555 ?
Sr2 O1 Sr1 102.89(12) 3_665 1_555 ?
Sr2 O1 Sr1 102.89(12) 3_665 8_565 ?
Sr2 O1 Mn 96.5(3) 3_665 1_555 ?
Sr2 O1 Si 96.5(3) 3_665 1_555 ?
Sr2 O1 O2 130.73(19) 3_665 1_555 ?
Sr2 O1 O3 79.42(14) 3_665 1_555 ?
Sr2 O1 O3 79.42(14) 3_665 10_555 ?
Sr1 O1 Sr1 93.56(14) 1_555 8_565 ?
Sr1 O1 Mn 128.2(3) 1_555 1_555 ?
Sr1 O1 Si 128.2(3) 1_555 1_555 ?
Sr1 O1 O2 110.18(17) 1_555 1_555 ?
Sr1 O1 O3 104.42(12) 1_555 1_555 ?
Sr1 O1 O3 160.96(14) 1_555 10_555 ?
Sr1 O1 Mn 128.2(3) 8_565 1_555 ?
Sr1 O1 Si 128.2(3) 8_565 1_555 ?
Sr1 O1 O2 110.18(17) 8_565 1_555 ?
Sr1 O1 O3 160.96(14) 8_565 1_555 ?
Sr1 O1 O3 104.42(12) 8_565 10_555 ?
O2 O1 O3 57.91(13) 1_555 1_555 ?
O2 O1 O3 57.91(13) 1_555 10_555 ?
O3 O1 O3 57.07(11) 1_555 10_555 ?
Sr2 O2 Sr1 114.01(15) 5_565 2_655 ?
Sr2 O2 Sr1 114.01(15) 5_565 7_665 ?
Sr2 O2 Mn 126.5(3) 5_565 1_555 ?
Sr2 O2 Si 126.5(3) 5_565 1_555 ?
Sr2 O2 O1 90.36(17) 5_565 1_555 ?
Sr2 O2 O3 137.49(14) 5_565 1_555 ?
Sr2 O2 O3 137.49(14) 5_565 10_555 ?
Sr1 O2 Sr1 89.73(13) 2_655 7_665 ?
Sr1 O2 Mn 102.9(2) 2_655 1_555 ?
Sr1 O2 Si 102.9(2) 2_655 1_555 ?
Sr1 O2 O1 125.29(18) 2_655 1_555 ?
Sr1 O2 O3 108.46(12) 2_655 1_555 ?
Sr1 O2 O3 67.01(10) 2_655 10_555 ?
Sr1 O2 Mn 102.9(2) 7_665 1_555 ?
Sr1 O2 Si 102.9(2) 7_665 1_555 ?
Sr1 O2 O1 125.29(18) 7_665 1_555 ?
Sr1 O2 O3 67.01(10) 7_665 1_555 ?
Sr1 O2 O3 108.46(12) 7_665 10_555 ?
O1 O2 O3 62.76(14) 1_555 1_555 ?
O1 O2 O3 62.76(14) 1_555 10_555 ?
O3 O2 O3 60.17(8) 1_555 10_555 ?
Sr2 O3 Sr2 118.36(12) 1_545 2_654 ?
Sr2 O3 Sr1 102.17(10) 1_545 7_665 ?
Sr2 O3 Mn 96.6(2) 1_545 1_555 ?
Sr2 O3 Si 96.6(2) 1_545 1_555 ?
Sr2 O3 O1 115.48(19) 1_545 1_555 ?
Sr2 O3 O2 107.90(14) 1_545 1_555 ?
Sr2 O3 O3 59.70(10) 1_545 10_555 ?
Sr2 O3 Sr1 99.13(11) 2_654 7_665 ?
Sr2 O3 Mn 140.16(12) 2_654 1_555 ?
Sr2 O3 Si 140.16(12) 2_654 1_555 ?
Sr2 O3 O1 108.09(11) 2_654 1_555 ?
Sr2 O3 O2 131.71(10) 2_654 1_555 ?
Sr2 O3 O3 160.18(9) 2_654 10_555 ?
Sr1 O3 Mn 90.84(19) 7_665 1_555 ?
Sr1 O3 Si 90.84(19) 7_665 1_555 ?
Sr1 O3 O1 112.22(14) 7_665 1_555 ?
Sr1 O3 O2 56.28(9) 7_665 1_555 ?
Sr1 O3 O3 100.50(9) 7_665 10_555 ?
O1 O3 O2 59.33(13) 1_555 1_555 ?
O1 O3 O3 61.47(12) 1_555 10_555 ?
O2 O3 O3 59.92(8) 1_555 10_555 ?
Sr2 F Sr2 120.0(2) 1_545 3_665 ?
Sr2 F Sr2 120.00(18) 1_545 5_455 ?
Sr2 F Sr2 120.00(17) 3_665 5_455 ?

loop_
_geom_bond_atom_site_label_1
_geom_bond_atom_site_label_2
_geom_bond_distance
_geom_bond_site_symmetry_2
_geom_bond_publ_flag
Sr2 O1 2.767(4) 5_565 ?
Sr2 O2 2.516(4) 3_665 ?
Sr2 O3 2.632(3) 1_565 ?
Sr2 O3 2.5450(19) 6_565 ?
Sr2 O3 2.5450(19) 9_565 ?
Sr2 O3 2.632(3) 10_565 ?
Sr2 F 2.431(3) 1_565 ?
Sr1 O1 2.556(3) 1_555 ?
Sr1 O1 2.556(2) 3_665 ?
Sr1 O1 2.556(3) 5_565 ?
Sr1 O2 2.636(3) 2_554 ?
Sr1 O2 2.636(3) 4_664 ?
Sr1 O2 2.636(2) 6_564 ?
Sr1 O3 2.918(2) 7_665 ?
Sr1 O3 2.918(2) 9_565 ?
Sr1 O3 2.9177(15) 11_555 ?
Mn O1 1.686(6) 1_555 ?
Mn O2 1.605(4) 1_555 ?
Mn O3 1.663(3) 1_555 ?
Mn O3 1.663(3) 10_555 ?
Si O1 1.686(6) 1_555 ?
Si O2 1.605(4) 1_555 ?
Si O3 1.663(3) 1_555 ?
Si O3 1.663(3) 10_555 ?
O1 Sr2 2.767(3) 3_665 ?
O1 Sr1 2.556(3) 1_555 ?
O1 Sr1 2.556(3) 8_565 ?
O1 Mn 1.686(6) 1_555 ?
O1 Si 1.686(6) 1_555 ?
O1 O2 2.690(5) 1_555 ?
O1 O3 2.780(4) 1_555 ?
O1 O3 2.780(4) 10_555 ?
O2 Sr2 2.516(4) 5_565 ?
O2 Sr1 2.636(3) 2_655 ?
O2 Sr1 2.636(3) 7_665 ?
O2 Mn 1.605(4) 1_555 ?
O2 Si 1.605(4) 1_555 ?
O2 O1 2.690(5) 1_555 ?
O2 O3 2.649(2) 1_555 ?
O2 O3 2.649(2) 10_555 ?
O3 Sr2 2.632(3) 1_545 ?
O3 Sr2 2.5450(18) 2_654 ?
O3 Sr1 2.918(2) 7_665 ?
O3 Mn 1.663(3) 1_555 ?
O3 Si 1.663(3) 1_555 ?
O3 O1 2.780(4) 1_555 ?
O3 O2 2.649(2) 1_555 ?
O3 O3 2.6561(19) 10_555 ?
F Sr2 2.431(3) 1_545 ?
F Sr2 2.431(3) 3_665 ?
F Sr2 2.431(2) 5_455 ?
